data_4069828
loop_
_publ_author_name
'Ben-Asuly, Amos'
'Aharoni, Anna'
'Diesendruck, Charles E.'
'Vidavsky, Yuval'
'Goldberg, Israel'
'Straub, Bernd F.'
'Lemcoff, N. Gabriel'

_publ_section_title
;
 Photoactivation of Ruthenium Olefin Metathesis Initiators
;
_journal_issue 16
_journal_name_full Organometallics
_journal_page_first 4652
_journal_paper_doi 10.1021/om9004302
_journal_volume 28
_journal_year 2009
_chemical_formula_moiety 'C38 H38 Cl2 N2 Ru S, C H2 Cl2'
_chemical_formula_sum 'C39 H40 Cl4 N2 Ru S'
_chemical_formula_weight 811.66
_chemical_name_systematic
; 
 ? 
;
_space_group_IT_number 14
_symmetry_cell_setting monoclinic
_symmetry_space_group_name_Hall '-P 2yn'
_symmetry_space_group_name_H-M 'P 1 21/n 1'
_atom_sites_solution_hydrogens geom
_atom_sites_solution_primary direct
_atom_sites_solution_secondary difmap
_audit_creation_method SHELXL-97
_cell_angle_alpha 90.0000(6)
_cell_angle_beta 90.2919(6)
_cell_angle_gamma 90.0000(9)
_cell_formula_units_Z 4
_cell_length_a 13.8353(2)
_cell_length_b 15.5902(2)
_cell_length_c 16.9225(3)
_cell_measurement_reflns_used 11701
_cell_measurement_temperature 110(2)
_cell_measurement_theta_max 27.87
_cell_measurement_theta_min 1.41
_cell_volume 3650.05(10)
_computing_cell_refinement Denzo
_computing_data_collection 'Collect, Nonius B.V.'
_computing_data_reduction 'Denzo and Scalepack'
_computing_structure_refinement 'SHELXL-97 (Sheldrick, 1997)'
_computing_structure_solution SIR-97
_diffrn_ambient_temperature 110(2)
_diffrn_detector_area_resol_mean 12.8
_diffrn_measured_fraction_theta_full 0.996
_diffrn_measured_fraction_theta_max 0.996
_diffrn_measurement_device_type 'Nonius KappaCCD'
_diffrn_measurement_method '1 deg. \f and \w scans'
_diffrn_radiation_monochromator graphite
_diffrn_radiation_source 'fine-focus sealed tube'
_diffrn_radiation_type MoK\a
_diffrn_radiation_wavelength 0.71073
_diffrn_reflns_av_R_equivalents 0.0354
_diffrn_reflns_av_sigmaI/netI 0.0548
_diffrn_reflns_limit_h_max 18
_diffrn_reflns_limit_h_min 0
_diffrn_reflns_limit_k_max 20
_diffrn_reflns_limit_k_min -20
_diffrn_reflns_limit_l_max 22
_diffrn_reflns_limit_l_min -22
_diffrn_reflns_number 30275
_diffrn_reflns_theta_full 27.87
_diffrn_reflns_theta_max 27.87
_diffrn_reflns_theta_min 2.61
_diffrn_standards_number 0
_exptl_absorpt_coefficient_mu 0.811
_exptl_absorpt_correction_T_max 0.8547
_exptl_absorpt_correction_T_min 0.7930
_exptl_absorpt_correction_type multi-scan
_exptl_absorpt_process_details 'Blessing, 1995'
_exptl_crystal_colour blue
_exptl_crystal_density_diffrn 1.477
_exptl_crystal_density_method 'not measured'
_exptl_crystal_description prism
_exptl_crystal_F_000 1664
_exptl_crystal_size_max 0.30
_exptl_crystal_size_mid 0.30
_exptl_crystal_size_min 0.20
_refine_diff_density_max 0.984
_refine_diff_density_min -1.272
_refine_diff_density_rms 0.104
_refine_ls_extinction_method none
_refine_ls_goodness_of_fit_ref 1.020
_refine_ls_hydrogen_treatment constr
_refine_ls_matrix_type full
_refine_ls_number_parameters 430
_refine_ls_number_reflns 8678
_refine_ls_number_restraints 0
_refine_ls_restrained_S_all 1.020
_refine_ls_R_factor_all 0.0640
_refine_ls_R_factor_gt 0.0439
_refine_ls_shift/su_max 0.001
_refine_ls_shift/su_mean 0.000
_refine_ls_structure_factor_coef Fsqd
_refine_ls_weighting_details 'calc w=1/[\s^2^(Fo^2^)+(0.0716P)^2^+0.0000P] where P=(Fo^2^+2Fc^2^)/3'
_refine_ls_weighting_scheme calc
_refine_ls_wR_factor_gt 0.1090
_refine_ls_wR_factor_ref 0.1204
_reflns_number_gt 6565
_reflns_number_total 8678
_reflns_threshold_expression >2sigma(I)
_cod_data_source_file om9004302_si_003.cif
_cod_data_source_block lem16
_cod_original_sg_symbol_H-M 'P 21/n'
_cod_database_code 4069828

loop_
_symmetry_equiv_pos_as_xyz
'x, y, z'
'-x+1/2, y+1/2, -z+1/2'
'-x, -y, -z'
'x-1/2, -y-1/2, z-1/2'

loop_
_atom_site_label
_atom_site_type_symbol
_atom_site_fract_x
_atom_site_fract_y
_atom_site_fract_z
_atom_site_U_iso_or_equiv
_atom_site_adp_type
_atom_site_occupancy
_atom_site_symmetry_multiplicity
_atom_site_calc_flag
_atom_site_refinement_flags
Ru1 Ru 0.298955(15) 0.089378(14) 0.238403(12) 0.01894(8) Uani 1 1 d .
Cl2 Cl 0.16839(5) 0.14524(4) 0.31449(4) 0.02534(16) Uani 1 1 d .
Cl3 Cl 0.40795(5) 0.15179(4) 0.32976(4) 0.02567(16) Uani 1 1 d .
S4 S 0.42368(5) 0.04428(4) 0.15500(4) 0.02211(15) Uani 1 1 d .
C5 C 0.4050(2) 0.11707(19) 0.07467(16) 0.0245(6) Uani 1 1 d .
C6 C 0.4624(2) 0.1210(2) 0.00824(17) 0.0313(7) Uani 1 1 d .
H6 H 0.5143 0.0818 0.0016 0.038 Uiso 1 1 calc R
C7 C 0.4432(2) 0.1830(2) -0.04884(18) 0.0360(7) Uani 1 1 d .
H7 H 0.4825 0.1870 -0.0945 0.043 Uiso 1 1 calc R
C8 C 0.3660(2) 0.2391(2) -0.03859(18) 0.0351(7) Uani 1 1 d .
H8 H 0.3540 0.2824 -0.0769 0.042 Uiso 1 1 calc R
C9 C 0.3066(2) 0.23274(19) 0.02676(17) 0.0276(6) Uani 1 1 d .
H9 H 0.2527 0.2701 0.0321 0.033 Uiso 1 1 calc R
C10 C 0.3259(2) 0.17145(18) 0.08475(16) 0.0245(6) Uani 1 1 d .
C11 C 0.2698(2) 0.16247(17) 0.15686(16) 0.0218(6) Uani 1 1 d .
H11 H 0.2137 0.1972 0.1620 0.026 Uiso 1 1 calc R
C12 C 0.5423(2) 0.0768(2) 0.18699(16) 0.0252(6) Uani 1 1 d .
C13 C 0.6002(2) 0.0153(2) 0.21896(17) 0.0313(7) Uani 1 1 d .
H13 H 0.5781 -0.0422 0.2224 0.038 Uiso 1 1 calc R
C14 C 0.6955(2) 0.0377(2) 0.24777(17) 0.0313(7) Uani 1 1 d .
C15 C 0.7554(2) -0.0228(2) 0.28398(19) 0.0391(8) Uani 1 1 d .
H15 H 0.7336 -0.0801 0.2904 0.047 Uiso 1 1 calc R
C16 C 0.8459(2) 0.0004(3) 0.31046(19) 0.0423(9) Uani 1 1 d .
H16 H 0.8864 -0.0409 0.3351 0.051 Uiso 1 1 calc R
C17 C 0.8784(2) 0.0856(3) 0.30108(19) 0.0427(9) Uani 1 1 d .
H17 H 0.9410 0.1009 0.3196 0.051 Uiso 1 1 calc R
C18 C 0.8219(2) 0.1459(2) 0.26601(18) 0.0370(8) Uani 1 1 d .
H18 H 0.8452 0.2028 0.2598 0.044 Uiso 1 1 calc R
C19 C 0.7265(2) 0.1235(2) 0.23830(16) 0.0302(7) Uani 1 1 d .
C20 C 0.6642(2) 0.1848(2) 0.20394(17) 0.0303(7) Uani 1 1 d .
H20 H 0.6859 0.2422 0.1975 0.036 Uiso 1 1 calc R
C21 C 0.5735(2) 0.1629(2) 0.17988(17) 0.0296(7) Uani 1 1 d .
H21 H 0.5314 0.2052 0.1584 0.036 Uiso 1 1 calc R
N22 N 0.16653(17) -0.02991(15) 0.13728(14) 0.0252(5) Uani 1 1 d .
C23 C 0.1113(3) -0.1111(2) 0.14560(19) 0.0377(8) Uani 1 1 d .
H23A H 0.1213 -0.1492 0.0995 0.045 Uiso 1 1 calc R
H23B H 0.0413 -0.0999 0.1517 0.045 Uiso 1 1 calc R
C24 C 0.1547(3) -0.1500(2) 0.22088(19) 0.0368(8) Uani 1 1 d .
H24A H 0.1037 -0.1715 0.2566 0.044 Uiso 1 1 calc R
H24B H 0.2001 -0.1971 0.2086 0.044 Uiso 1 1 calc R
N25 N 0.20524(17) -0.07541(16) 0.25503(14) 0.0266(6) Uani 1 1 d .
C26 C 0.21584(19) -0.01032(18) 0.20328(16) 0.0216(6) Uani 1 1 d .
C27 C 0.1531(2) 0.02314(18) 0.06850(16) 0.0230(6) Uani 1 1 d .
C28 C 0.20715(19) 0.00471(19) 0.00122(17) 0.0250(6) Uani 1 1 d .
C29 C 0.1960(2) 0.0585(2) -0.06431(17) 0.0280(6) Uani 1 1 d .
H29 H 0.2327 0.0472 -0.1104 0.034 Uiso 1 1 calc R
C30 C 0.1334(2) 0.1274(2) -0.06435(16) 0.0277(6) Uani 1 1 d .
C31 C 0.0772(2) 0.1414(2) 0.00249(17) 0.0280(6) Uani 1 1 d .
H31 H 0.0324 0.1875 0.0027 0.034 Uiso 1 1 calc R
C32 C 0.0851(2) 0.08910(18) 0.06931(17) 0.0247(6) Uani 1 1 d .
C33 C 0.2747(2) -0.0708(2) -0.0027(2) 0.0356(7) Uani 1 1 d .
H33A H 0.3096 -0.0763 0.0476 0.053 Uiso 1 1 calc R
H33B H 0.3211 -0.0621 -0.0455 0.053 Uiso 1 1 calc R
H33C H 0.2375 -0.1232 -0.0126 0.053 Uiso 1 1 calc R
C34 C 0.1285(2) 0.1877(2) -0.13371(19) 0.0383(8) Uani 1 1 d .
H34A H 0.1872 0.2227 -0.1352 0.057 Uiso 1 1 calc R
H34B H 0.0719 0.2251 -0.1284 0.057 Uiso 1 1 calc R
H34C H 0.1230 0.1545 -0.1827 0.057 Uiso 1 1 calc R
C35 C 0.0199(2) 0.1031(2) 0.13849(18) 0.0351(7) Uani 1 1 d .
H35A H -0.0270 0.0561 0.1415 0.053 Uiso 1 1 calc R
H35B H -0.0144 0.1576 0.1320 0.053 Uiso 1 1 calc R
H35C H 0.0585 0.1047 0.1872 0.053 Uiso 1 1 calc R
C36 C 0.2527(2) -0.07779(17) 0.33010(17) 0.0228(6) Uani 1 1 d .
C37 C 0.2008(2) -0.05544(18) 0.39849(17) 0.0249(6) Uani 1 1 d .
C38 C 0.2494(2) -0.05284(19) 0.46990(18) 0.0287(6) Uani 1 1 d .
H38 H 0.2152 -0.0363 0.5160 0.034 Uiso 1 1 calc R
C39 C 0.3472(2) -0.0737(2) 0.47654(18) 0.0304(7) Uani 1 1 d .
C40 C 0.3948(2) -0.10138(19) 0.40939(19) 0.0296(7) Uani 1 1 d .
H40 H 0.4605 -0.1184 0.4137 0.035 Uiso 1 1 calc R
C41 C 0.3493(2) -0.10509(17) 0.33563(17) 0.0240(6) Uani 1 1 d .
C42 C 0.4019(2) -0.1433(2) 0.26641(19) 0.0350(7) Uani 1 1 d .
H42A H 0.4717 -0.1413 0.2764 0.052 Uiso 1 1 calc R
H42B H 0.3867 -0.1104 0.2186 0.052 Uiso 1 1 calc R
H42C H 0.3815 -0.2030 0.2592 0.052 Uiso 1 1 calc R
C43 C 0.3986(3) -0.0677(3) 0.5548(2) 0.0478(9) Uani 1 1 d .
H43A H 0.4661 -0.0854 0.5485 0.072 Uiso 1 1 calc R
H43B H 0.3669 -0.1054 0.5931 0.072 Uiso 1 1 calc R
H43C H 0.3964 -0.0084 0.5738 0.072 Uiso 1 1 calc R
C44 C 0.0931(2) -0.0395(2) 0.3955(2) 0.0366(7) Uani 1 1 d .
H44A H 0.0587 -0.0929 0.4073 0.055 Uiso 1 1 calc R
H44B H 0.0748 -0.0195 0.3426 0.055 Uiso 1 1 calc R
H44C H 0.0760 0.0041 0.4346 0.055 Uiso 1 1 calc R
C45 C 0.2596(2) 0.1727(2) 0.4945(2) 0.0412(8) Uani 1 1 d .
H45A H 0.2623 0.2105 0.4476 0.049 Uiso 1 1 calc R
H45B H 0.2762 0.1139 0.4774 0.049 Uiso 1 1 calc R
Cl46 Cl 0.34606(6) 0.20792(6) 0.56482(5) 0.0451(2) Uani 1 1 d .
Cl47 Cl 0.14254(6) 0.17320(7) 0.53171(6) 0.0539(3) Uani 1 1 d .

loop_
_atom_site_aniso_label
_atom_site_aniso_U_11
_atom_site_aniso_U_22
_atom_site_aniso_U_33
_atom_site_aniso_U_23
_atom_site_aniso_U_13
_atom_site_aniso_U_12
Ru1 0.02013(13) 0.01774(13) 0.01891(13) -0.00035(8) -0.00317(9) -0.00038(8)
Cl2 0.0260(3) 0.0270(4) 0.0231(3) -0.0013(3) 0.0011(3) 0.0033(3)
Cl3 0.0258(3) 0.0269(4) 0.0242(3) -0.0025(3) -0.0062(3) -0.0014(3)
S4 0.0198(3) 0.0226(3) 0.0239(3) -0.0010(3) -0.0027(3) -0.0001(3)
C5 0.0249(14) 0.0224(14) 0.0262(14) -0.0011(12) -0.0035(11) -0.0044(12)
C6 0.0282(15) 0.0373(17) 0.0284(15) -0.0026(13) 0.0005(12) -0.0036(14)
C7 0.0371(17) 0.0450(19) 0.0260(16) 0.0039(14) 0.0031(13) -0.0077(15)
C8 0.0405(18) 0.0369(18) 0.0278(16) 0.0084(13) -0.0043(14) -0.0115(15)
C9 0.0321(15) 0.0234(14) 0.0273(15) 0.0022(12) -0.0047(12) -0.0017(13)
C10 0.0280(14) 0.0211(14) 0.0245(14) 0.0001(11) -0.0037(12) -0.0043(12)
C11 0.0229(13) 0.0185(13) 0.0238(14) -0.0032(11) -0.0047(11) 0.0012(11)
C12 0.0202(13) 0.0342(16) 0.0212(14) -0.0031(12) -0.0016(11) 0.0014(12)
C13 0.0286(15) 0.0353(17) 0.0299(15) -0.0012(13) -0.0001(12) 0.0000(14)
C14 0.0284(15) 0.0416(18) 0.0240(14) -0.0010(13) 0.0039(12) 0.0059(14)
C15 0.0342(17) 0.047(2) 0.0364(17) 0.0037(16) -0.0043(14) 0.0101(16)
C16 0.0274(16) 0.065(3) 0.0349(18) -0.0005(17) -0.0047(14) 0.0106(17)
C17 0.0243(15) 0.078(3) 0.0264(16) -0.0127(17) -0.0016(13) 0.0033(17)
C18 0.0268(15) 0.060(2) 0.0243(15) -0.0106(15) -0.0001(13) -0.0007(16)
C19 0.0301(15) 0.0419(18) 0.0186(14) -0.0061(13) 0.0037(12) -0.0011(15)
C20 0.0318(15) 0.0325(16) 0.0267(15) -0.0058(13) 0.0020(12) -0.0068(14)
C21 0.0289(15) 0.0314(16) 0.0284(15) -0.0002(13) -0.0013(13) -0.0027(13)
N22 0.0277(12) 0.0230(12) 0.0248(12) 0.0040(10) -0.0079(10) -0.0070(10)
C23 0.0469(19) 0.0317(17) 0.0344(17) 0.0069(14) -0.0161(15) -0.0171(15)
C24 0.050(2) 0.0273(16) 0.0333(17) 0.0079(13) -0.0181(15) -0.0157(15)
N25 0.0330(14) 0.0209(12) 0.0256(13) 0.0039(10) -0.0103(11) -0.0105(10)
C26 0.0192(12) 0.0224(14) 0.0234(13) -0.0012(11) -0.0019(10) 0.0012(11)
C27 0.0233(13) 0.0244(14) 0.0212(13) -0.0007(11) -0.0043(11) -0.0041(12)
C28 0.0216(13) 0.0273(15) 0.0259(14) -0.0042(12) -0.0046(11) -0.0017(12)
C29 0.0248(14) 0.0381(17) 0.0210(14) -0.0023(12) -0.0014(11) -0.0026(13)
C30 0.0292(15) 0.0326(16) 0.0212(14) 0.0026(12) -0.0079(12) -0.0073(13)
C31 0.0267(14) 0.0307(16) 0.0267(15) 0.0024(12) -0.0094(12) 0.0011(13)
C32 0.0220(13) 0.0298(15) 0.0221(14) -0.0009(11) -0.0051(11) -0.0002(12)
C33 0.0353(17) 0.0338(17) 0.0375(18) -0.0116(14) -0.0084(14) 0.0064(14)
C34 0.0348(17) 0.046(2) 0.0336(17) 0.0148(15) -0.0084(14) -0.0052(15)
C35 0.0281(15) 0.050(2) 0.0270(16) -0.0014(14) 0.0029(13) 0.0063(15)
C36 0.0269(14) 0.0164(13) 0.0252(14) 0.0041(11) -0.0070(11) -0.0033(11)
C37 0.0260(14) 0.0173(13) 0.0312(15) 0.0059(12) -0.0047(12) -0.0021(12)
C38 0.0337(16) 0.0255(15) 0.0270(15) -0.0012(12) 0.0030(12) -0.0005(13)
C39 0.0367(17) 0.0267(15) 0.0276(15) 0.0022(12) -0.0098(13) -0.0031(13)
C40 0.0244(14) 0.0260(15) 0.0382(17) 0.0048(13) -0.0090(13) 0.0004(12)
C41 0.0263(14) 0.0174(13) 0.0284(15) 0.0043(11) -0.0004(12) -0.0013(11)
C42 0.0424(18) 0.0247(15) 0.0380(18) 0.0031(13) 0.0061(15) -0.0003(14)
C43 0.053(2) 0.058(2) 0.0318(18) 0.0054(17) -0.0191(16) -0.0052(19)
C44 0.0246(15) 0.0380(19) 0.0472(19) 0.0094(15) -0.0015(14) 0.0010(14)
C45 0.0415(19) 0.041(2) 0.0406(19) -0.0154(15) 0.0007(15) -0.0074(16)
Cl46 0.0348(4) 0.0573(6) 0.0431(5) -0.0060(4) -0.0079(4) 0.0013(4)
Cl47 0.0342(4) 0.0800(7) 0.0476(5) -0.0209(5) 0.0040(4) -0.0012(5)

loop_
_atom_type_symbol
_atom_type_description
_atom_type_scat_dispersion_real
_atom_type_scat_dispersion_imag
_atom_type_scat_source
C C 0.0033 0.0016 'International Tables Vol C Tables 4.2.6.8 and 6.1.1.4'
H H 0.0000 0.0000 'International Tables Vol C Tables 4.2.6.8 and 6.1.1.4'
Cl Cl 0.1484 0.1585 'International Tables Vol C Tables 4.2.6.8 and 6.1.1.4'
N N 0.0061 0.0033 'International Tables Vol C Tables 4.2.6.8 and 6.1.1.4'
Ru Ru -1.2594 0.8363 'International Tables Vol C Tables 4.2.6.8 and 6.1.1.4'
S S 0.1246 0.1234 'International Tables Vol C Tables 4.2.6.8 and 6.1.1.4'

loop_
_geom_angle_atom_site_label_1
_geom_angle_atom_site_label_2
_geom_angle_atom_site_label_3
_geom_angle
C11 Ru1 C26 97.69(11)
C11 Ru1 S4 83.86(9)
C26 Ru1 S4 90.67(8)
C11 Ru1 Cl3 111.95(8)
C26 Ru1 Cl3 150.35(8)
S4 Ru1 Cl3 92.76(2)
C11 Ru1 Cl2 90.85(9)
C26 Ru1 Cl2 90.47(8)
S4 Ru1 Cl2 174.70(2)
Cl3 Ru1 Cl2 88.80(2)
C5 S4 C12 100.24(13)
C5 S4 Ru1 99.41(10)
C12 S4 Ru1 114.07(9)
C6 C5 C10 121.8(3)
C6 C5 S4 124.4(2)
C10 C5 S4 113.8(2)
C5 C6 C7 119.2(3)
C5 C6 H6 120.4
C7 C6 H6 120.4
C8 C7 C6 119.6(3)
C8 C7 H7 120.2
C6 C7 H7 120.2
C9 C8 C7 120.9(3)
C9 C8 H8 119.6
C7 C8 H8 119.6
C8 C9 C10 119.9(3)
C8 C9 H9 120.1
C10 C9 H9 120.1
C9 C10 C5 118.6(3)
C9 C10 C11 123.7(3)
C5 C10 C11 117.8(3)
C10 C11 Ru1 125.0(2)
C10 C11 H11 117.5
Ru1 C11 H11 117.5
C13 C12 C21 121.5(3)
C13 C12 S4 117.1(2)
C21 C12 S4 121.3(2)
C12 C13 C14 119.9(3)
C12 C13 H13 120.0
C14 C13 H13 120.0
C15 C14 C19 120.6(3)
C15 C14 C13 121.6(3)
C19 C14 C13 117.8(3)
C16 C15 C14 120.2(4)
C16 C15 H15 119.9
C14 C15 H15 119.9
C15 C16 C17 120.1(3)
C15 C16 H16 120.0
C17 C16 H16 120.0
C18 C17 C16 121.1(3)
C18 C17 H17 119.4
C16 C17 H17 119.4
C17 C18 C19 119.9(3)
C17 C18 H18 120.0
C19 C18 H18 120.0
C20 C19 C14 120.2(3)
C20 C19 C18 121.8(3)
C14 C19 C18 118.0(3)
C21 C20 C19 120.9(3)
C21 C20 H20 119.5
C19 C20 H20 119.5
C20 C21 C12 119.6(3)
C20 C21 H21 120.2
C12 C21 H21 120.2
C26 N22 C27 127.3(2)
C26 N22 C23 112.0(2)
C27 N22 C23 120.1(2)
N22 C23 C24 102.5(2)
N22 C23 H23A 111.3
C24 C23 H23A 111.3
N22 C23 H23B 111.3
C24 C23 H23B 111.3
H23A C23 H23B 109.2
N25 C24 C23 101.4(2)
N25 C24 H24A 111.5
C23 C24 H24A 111.5
N25 C24 H24B 111.5
C23 C24 H24B 111.5
H24A C24 H24B 109.3
C26 N25 C36 123.1(2)
C26 N25 C24 113.1(2)
C36 N25 C24 123.0(2)
N22 C26 N25 108.2(2)
N22 C26 Ru1 134.9(2)
N25 C26 Ru1 116.82(19)
C32 C27 C28 121.6(3)
C32 C27 N22 120.1(2)
C28 C27 N22 118.3(3)
C27 C28 C29 117.8(3)
C27 C28 C33 122.2(3)
C29 C28 C33 120.0(3)
C30 C29 C28 122.3(3)
C30 C29 H29 118.9
C28 C29 H29 118.9
C29 C30 C31 118.3(3)
C29 C30 C34 120.8(3)
C31 C30 C34 120.8(3)
C30 C31 C32 121.6(3)
C30 C31 H31 119.2
C32 C31 H31 119.2
C27 C32 C31 118.2(3)
C27 C32 C35 121.6(3)
C31 C32 C35 120.1(3)
C28 C33 H33A 109.5
C28 C33 H33B 109.5
H33A C33 H33B 109.5
C28 C33 H33C 109.5
H33A C33 H33C 109.5
H33B C33 H33C 109.5
C30 C34 H34A 109.5
C30 C34 H34B 109.5
H34A C34 H34B 109.5
C30 C34 H34C 109.5
H34A C34 H34C 109.5
H34B C34 H34C 109.5
C32 C35 H35A 109.5
C32 C35 H35B 109.5
H35A C35 H35B 109.5
C32 C35 H35C 109.5
H35A C35 H35C 109.5
H35B C35 H35C 109.5
C41 C36 C37 120.6(3)
C41 C36 N25 120.0(3)
C37 C36 N25 119.3(3)
C38 C37 C36 118.5(3)
C38 C37 C44 120.0(3)
C36 C37 C44 121.3(3)
C37 C38 C39 122.1(3)
C37 C38 H38 119.0
C39 C38 H38 119.0
C40 C39 C38 118.1(3)
C40 C39 C43 121.1(3)
C38 C39 C43 120.7(3)
C39 C40 C41 122.2(3)
C39 C40 H40 118.9
C41 C40 H40 118.9
C40 C41 C36 118.1(3)
C40 C41 C42 119.7(3)
C36 C41 C42 122.1(3)
C41 C42 H42A 109.5
C41 C42 H42B 109.5
H42A C42 H42B 109.5
C41 C42 H42C 109.5
H42A C42 H42C 109.5
H42B C42 H42C 109.5
C39 C43 H43A 109.5
C39 C43 H43B 109.5
H43A C43 H43B 109.5
C39 C43 H43C 109.5
H43A C43 H43C 109.5
H43B C43 H43C 109.5
C37 C44 H44A 109.5
C37 C44 H44B 109.5
H44A C44 H44B 109.5
C37 C44 H44C 109.5
H44A C44 H44C 109.5
H44B C44 H44C 109.5
Cl47 C45 Cl46 112.52(19)
Cl47 C45 H45A 109.1
Cl46 C45 H45A 109.1
Cl47 C45 H45B 109.1
Cl46 C45 H45B 109.1
H45A C45 H45B 107.8

loop_
_geom_bond_atom_site_label_1
_geom_bond_atom_site_label_2
_geom_bond_distance
Ru1 C11 1.833(3)
Ru1 C26 2.021(3)
Ru1 S4 2.3428(7)
Ru1 Cl3 2.3637(7)
Ru1 Cl2 2.3880(7)
S4 C5 1.788(3)
S4 C12 1.799(3)
C5 C6 1.381(4)
C5 C10 1.396(4)
C6 C7 1.392(5)
C6 H6 0.9500
C7 C8 1.392(5)
C7 H7 0.9500
C8 C9 1.385(4)
C8 H8 0.9500
C9 C10 1.395(4)
C9 H9 0.9500
C10 C11 1.457(4)
C11 H11 0.9500
C12 C13 1.360(4)
C12 C21 1.416(4)
C13 C14 1.446(4)
C13 H13 0.9500
C14 C15 1.395(4)
C14 C19 1.414(5)
C15 C16 1.376(5)
C15 H15 0.9500
C16 C17 1.411(5)
C16 H16 0.9500
C17 C18 1.358(5)
C17 H17 0.9500
C18 C19 1.441(4)
C18 H18 0.9500
C19 C20 1.410(5)
C20 C21 1.361(4)
C20 H20 0.9500
C21 H21 0.9500
N22 C26 1.341(3)
N22 C27 1.439(4)
N22 C23 1.486(4)
C23 C24 1.530(4)
C23 H23A 0.9900
C23 H23B 0.9900
C24 N25 1.473(4)
C24 H24A 0.9900
C24 H24B 0.9900
N25 C26 1.349(4)
N25 C36 1.428(4)
C27 C32 1.393(4)
C27 C28 1.396(4)
C28 C29 1.398(4)
C28 C33 1.505(4)
C29 C30 1.380(4)
C29 H29 0.9500
C30 C31 1.393(4)
C30 C34 1.505(4)
C31 C32 1.398(4)
C31 H31 0.9500
C32 C35 1.497(4)
C33 H33A 0.9800
C33 H33B 0.9800
C33 H33C 0.9800
C34 H34A 0.9800
C34 H34B 0.9800
C34 H34C 0.9800
C35 H35A 0.9800
C35 H35B 0.9800
C35 H35C 0.9800
C36 C41 1.405(4)
C36 C37 1.409(4)
C37 C38 1.381(4)
C37 C44 1.511(4)
C38 C39 1.395(4)
C38 H38 0.9500
C39 C40 1.385(4)
C39 C43 1.504(4)
C40 C41 1.396(4)
C40 H40 0.9500
C41 C42 1.505(4)
C42 H42A 0.9800
C42 H42B 0.9800
C42 H42C 0.9800
C43 H43A 0.9800
C43 H43B 0.9800
C43 H43C 0.9800
C44 H44A 0.9800
C44 H44B 0.9800
C44 H44C 0.9800
C45 Cl47 1.740(3)
C45 Cl46 1.770(3)
C45 H45A 0.9900
C45 H45B 0.9900
